data_4128942
loop_
_publ_author_name
'Niyas, M. A.'
'Ramakrishnan, Remya'
'Vijay, Vishnu'
'Sebastian, Ebin'
'Hariharan, Mahesh'

_publ_section_title
;
 Anomalous Halogen-Halogen Interaction Assists Radial Chromophoric
 Assembly.
;
_journal_issue 11
_journal_name_full 'Journal of the American Chemical Society'
_journal_page_first 4536
_journal_page_last 4540
_journal_paper_doi 10.1021/jacs.8b13754
_journal_volume 141
_journal_year 2019
_chemical_formula_moiety 'C12 H8 Br2'
_chemical_formula_sum 'C12 H8 Br2'
_chemical_formula_weight 312.00
_space_group_crystal_system monoclinic
_space_group_IT_number 14
_space_group_name_Hall '-P 2yn'
_space_group_name_H-M_alt 'P 1 21/n 1'
_atom_sites_solution_hydrogens geom
_audit_creation_method SHELXL-2017/1
_cell_angle_alpha 90
_cell_angle_beta 107.095(3)
_cell_angle_gamma 90
_cell_formula_units_Z 4
_cell_length_a 7.8747(7)
_cell_length_b 11.6377(10)
_cell_length_c 11.6249(10)
_cell_measurement_reflns_used 3583
_cell_measurement_temperature 296(2)
_cell_measurement_theta_max 25.19
_cell_measurement_theta_min 2.53
_cell_volume 1018.28(15)
_computing_cell_refinement 'APEX3/SAINT (Bruker, 2016)'
_computing_data_collection 'APEX3 (Bruker, 2016)'
_computing_data_reduction 'SAINT/XPREP (Bruker, 2016)'
_computing_molecular_graphics 'ORTEP3 (Farrugia, 1997) and Mercury (Bruno et al., 2002)'
_computing_publication_material 'SHELXL-2014 (Sheldrick, 2014)'
_computing_structure_refinement 'SHELXL-2017/1 (Sheldrick, 2017)'
_computing_structure_solution 'SHELXT 2014/5 (Sheldrick, 2014)'
_diffrn_ambient_temperature 296(2)
_diffrn_detector_area_resol_mean 0
_diffrn_measured_fraction_theta_full 0.999
_diffrn_measured_fraction_theta_max 1.000
_diffrn_measurement_device_type 'Bruker KAPPA APEX-II CCD'
_diffrn_measurement_method '\f and \w scans'
_diffrn_radiation_type MoK\a
_diffrn_radiation_wavelength 0.71073
_diffrn_reflns_av_R_equivalents 0.0446
_diffrn_reflns_av_unetI/netI 0.0314
_diffrn_reflns_Laue_measured_fraction_full 0.999
_diffrn_reflns_Laue_measured_fraction_max 1.000
_diffrn_reflns_limit_h_max 9
_diffrn_reflns_limit_h_min -9
_diffrn_reflns_limit_k_max 14
_diffrn_reflns_limit_k_min -14
_diffrn_reflns_limit_l_max 14
_diffrn_reflns_limit_l_min -14
_diffrn_reflns_number 12759
_diffrn_reflns_point_group_measured_fraction_full 0.999
_diffrn_reflns_point_group_measured_fraction_max 1.000
_diffrn_reflns_theta_full 25.242
_diffrn_reflns_theta_max 25.997
_diffrn_reflns_theta_min 2.534
_diffrn_source 'sealed tube'
_exptl_absorpt_coefficient_mu 7.913
_exptl_absorpt_correction_T_max 0.505
_exptl_absorpt_correction_T_min 0.301
_exptl_absorpt_correction_type multi-scan
_exptl_absorpt_process_details 'SADABS (Bruker, 2016)'
_exptl_crystal_colour colourless
_exptl_crystal_density_diffrn 2.035
_exptl_crystal_density_meas 2.034
_exptl_crystal_density_method NONE
_exptl_crystal_description square
_exptl_crystal_F_000 600
_exptl_crystal_size_max 0.200
_exptl_crystal_size_mid 0.200
_exptl_crystal_size_min 0.100
_refine_diff_density_max 0.722
_refine_diff_density_min -0.535
_refine_diff_density_rms 0.080
_refine_ls_extinction_method none
_refine_ls_goodness_of_fit_ref 1.039
_refine_ls_hydrogen_treatment constr
_refine_ls_matrix_type full
_refine_ls_number_parameters 127
_refine_ls_number_reflns 2011
_refine_ls_number_restraints 0
_refine_ls_restrained_S_all 1.039
_refine_ls_R_factor_all 0.0525
_refine_ls_R_factor_gt 0.0332
_refine_ls_shift/su_max 0.001
_refine_ls_shift/su_mean 0.000
_refine_ls_structure_factor_coef Fsqd
_refine_ls_weighting_details 'w=1/[\s^2^(Fo^2^)+(0.0344P)^2^+0.9639P] where P=(Fo^2^+2Fc^2^)/3'
_refine_ls_weighting_scheme calc
_refine_ls_wR_factor_gt 0.0727
_refine_ls_wR_factor_ref 0.0811
_reflns_Friedel_coverage 0.000
_reflns_number_gt 1554
_reflns_number_total 2011
_reflns_threshold_expression 'I > 2\s(I)'
_cod_data_source_file ja8b13754_si_002.cif
_cod_data_source_block AnBr2
_cod_original_sg_symbol_H-M 'P 21/n'
_cod_database_code 4128942
_shelx_shelxl_version_number 2017/1
_shelx_space_group_comment
;
The symmetry employed for this shelxl refinement is uniquely defined
by the following loop, which should always be used as a source of
symmetry information in preference to the above space-group names.
They are only intended as comments.
;
_shelx_estimated_absorpt_t_min 0.301
_shelx_estimated_absorpt_t_max 0.505

loop_
_space_group_symop_operation_xyz
'x, y, z'
'-x+1/2, y+1/2, -z+1/2'
'-x, -y, -z'
'x-1/2, -y-1/2, z-1/2'

loop_
_atom_site_label
_atom_site_type_symbol
_atom_site_fract_x
_atom_site_fract_y
_atom_site_fract_z
_atom_site_U_iso_or_equiv
_atom_site_adp_type
_atom_site_occupancy
_atom_site_site_symmetry_order
_atom_site_calc_flag
_atom_site_refinement_flags_posn
_atom_site_refinement_flags_adp
C1 C 0.4163(7) 0.1875(4) 0.4373(4) 0.0643(13) Uani 1 1 d . .
H1A H 0.472725 0.112686 0.445274 0.077 Uiso 1 1 calc R U
H1B H 0.359168 0.202638 0.352652 0.077 Uiso 1 1 calc R U
C2 C 0.2814(6) 0.1924(4) 0.5085(4) 0.0629(13) Uani 1 1 d . .
H2A H 0.163495 0.208750 0.455483 0.075 Uiso 1 1 calc R U
H2B H 0.278115 0.119916 0.548873 0.075 Uiso 1 1 calc R U
C3 C 0.3429(5) 0.2873(3) 0.5985(3) 0.0437(9) Uani 1 1 d . .
C4 C 0.2752(6) 0.3301(4) 0.6838(4) 0.0554(11) Uani 1 1 d . .
H4 H 0.171388 0.299931 0.694275 0.067 Uiso 1 1 calc R U
C5 C 0.3642(5) 0.4209(3) 0.7562(4) 0.0495(10) Uani 1 1 d . .
H5 H 0.317591 0.450358 0.814948 0.059 Uiso 1 1 calc R U
C6 C 0.5166(5) 0.4675(3) 0.7435(3) 0.0382(8) Uani 1 1 d . .
C7 C 0.5960(5) 0.4264(3) 0.6560(3) 0.0338(8) Uani 1 1 d . .
C8 C 0.7532(5) 0.4576(3) 0.6260(3) 0.0367(8) Uani 1 1 d . .
C9 C 0.8003(5) 0.4043(3) 0.5352(4) 0.0459(9) Uani 1 1 d . .
H9 H 0.903430 0.427746 0.518472 0.055 Uiso 1 1 calc R U
C10 C 0.6995(6) 0.3155(3) 0.4664(3) 0.0499(10) Uani 1 1 d . .
H10 H 0.734059 0.281620 0.404404 0.060 Uiso 1 1 calc R U
C11 C 0.5512(6) 0.2802(3) 0.4918(3) 0.0449(10) Uani 1 1 d . .
C12 C 0.5012(5) 0.3347(3) 0.5846(3) 0.0372(8) Uani 1 1 d . .
Br1 Br 0.61101(6) 0.59127(4) 0.85076(4) 0.05655(16) Uani 1 1 d . .
Br2 Br 0.91442(6) 0.57405(4) 0.70664(4) 0.05674(16) Uani 1 1 d . .

loop_
_atom_site_aniso_label
_atom_site_aniso_U_11
_atom_site_aniso_U_22
_atom_site_aniso_U_33
_atom_site_aniso_U_23
_atom_site_aniso_U_13
_atom_site_aniso_U_12
C1 0.074(3) 0.048(2) 0.057(3) -0.010(2) -0.001(3) -0.008(2)
C2 0.061(3) 0.055(2) 0.059(3) 0.006(2) -0.003(2) -0.021(2)
C3 0.037(2) 0.0443(19) 0.043(2) 0.0104(17) 0.0001(18) -0.0069(17)
C4 0.038(2) 0.070(3) 0.058(3) 0.018(2) 0.013(2) -0.010(2)
C5 0.038(2) 0.064(2) 0.048(2) 0.0080(19) 0.0138(19) 0.0092(19)
C6 0.034(2) 0.0402(18) 0.0373(19) 0.0038(16) 0.0061(17) 0.0051(16)
C7 0.0319(18) 0.0317(16) 0.0331(18) 0.0059(14) 0.0024(15) 0.0023(14)
C8 0.0317(19) 0.0335(16) 0.041(2) 0.0037(15) 0.0040(16) -0.0019(15)
C9 0.042(2) 0.052(2) 0.048(2) 0.0048(18) 0.0192(19) 0.0016(18)
C10 0.058(3) 0.053(2) 0.040(2) -0.0015(18) 0.017(2) 0.006(2)
C11 0.056(3) 0.0360(18) 0.0354(19) -0.0005(15) 0.0020(19) 0.0041(17)
C12 0.032(2) 0.0346(17) 0.0385(19) 0.0087(14) 0.0007(16) 0.0012(14)
Br1 0.0610(3) 0.0525(2) 0.0552(3) -0.01396(19) 0.0157(2) 0.00538(19)
Br2 0.0429(3) 0.0562(3) 0.0690(3) -0.0079(2) 0.0131(2) -0.01598(19)

loop_
_atom_type_symbol
_atom_type_description
_atom_type_scat_dispersion_real
_atom_type_scat_dispersion_imag
_atom_type_scat_source
C C 0.0033 0.0016 'International Tables Vol C Tables 4.2.6.8 and 6.1.1.4'
H H 0.0000 0.0000 'International Tables Vol C Tables 4.2.6.8 and 6.1.1.4'
Br Br -0.2901 2.4595 'International Tables Vol C Tables 4.2.6.8 and 6.1.1.4'

loop_
_geom_angle_atom_site_label_1
_geom_angle_atom_site_label_2
_geom_angle_atom_site_label_3
_geom_angle
C11 C1 C2 105.1(4)
C11 C1 H1A 110.7
C2 C1 H1A 110.7
C11 C1 H1B 110.7
C2 C1 H1B 110.7
H1A C1 H1B 108.8
C3 C2 C1 105.8(3)
C3 C2 H2A 110.6
C1 C2 H2A 110.6
C3 C2 H2B 110.6
C1 C2 H2B 110.6
H2A C2 H2B 108.7
C4 C3 C12 119.4(4)
C4 C3 C2 131.8(4)
C12 C3 C2 108.8(4)
C3 C4 C5 118.8(4)
C3 C4 H4 120.6
C5 C4 H4 120.6
C6 C5 C4 122.3(4)
C6 C5 H5 118.9
C4 C5 H5 118.9
C5 C6 C7 122.0(4)
C5 C6 Br1 114.6(3)
C7 C6 Br1 123.5(3)
C12 C7 C6 113.8(3)
C12 C7 C8 113.1(3)
C6 C7 C8 133.1(3)
C9 C8 C7 121.6(3)
C9 C8 Br2 114.2(3)
C7 C8 Br2 124.1(3)
C8 C9 C10 122.6(4)
C8 C9 H9 118.7
C10 C9 H9 118.7
C11 C10 C9 118.8(4)
C11 C10 H10 120.6
C9 C10 H10 120.6
C10 C11 C12 119.1(3)
C10 C11 C1 132.1(4)
C12 C11 C1 108.8(4)
C11 C12 C3 111.5(3)
C11 C12 C7 124.7(4)
C3 C12 C7 123.8(4)

loop_
_geom_bond_atom_site_label_1
_geom_bond_atom_site_label_2
_geom_bond_distance
C1 C11 1.516(6)
C1 C2 1.527(7)
C1 H1A 0.9700
C1 H1B 0.9700
C2 C3 1.500(6)
C2 H2A 0.9700
C2 H2B 0.9700
C3 C4 1.352(6)
C3 C12 1.415(5)
C4 C5 1.404(6)
C4 H4 0.9300
C5 C6 1.364(5)
C5 H5 0.9300
C6 C7 1.425(5)
C6 Br1 1.907(4)
C7 C12 1.421(5)
C7 C8 1.428(5)
C8 C9 1.366(5)
C8 Br2 1.905(3)
C9 C10 1.401(5)
C9 H9 0.9300
C10 C11 1.350(6)
C10 H10 0.9300
C11 C12 1.404(5)

loop_
_geom_torsion_atom_site_label_1
_geom_torsion_atom_site_label_2
_geom_torsion_atom_site_label_3
_geom_torsion_atom_site_label_4
_geom_torsion
C11 C1 C2 C3 0.6(4)
C1 C2 C3 C4 179.5(4)
C1 C2 C3 C12 -0.7(4)
C12 C3 C4 C5 0.1(6)
C2 C3 C4 C5 179.9(4)
C3 C4 C5 C6 0.0(6)
C4 C5 C6 C7 -0.3(6)
C4 C5 C6 Br1 179.2(3)
C5 C6 C7 C12 0.4(5)
Br1 C6 C7 C12 -179.0(2)
C5 C6 C7 C8 -178.7(3)
Br1 C6 C7 C8 1.9(5)
C12 C7 C8 C9 1.5(5)
C6 C7 C8 C9 -179.4(4)
C12 C7 C8 Br2 -178.2(2)
C6 C7 C8 Br2 0.9(5)
C7 C8 C9 C10 -0.4(6)
Br2 C8 C9 C10 179.3(3)
C8 C9 C10 C11 -0.9(6)
C9 C10 C11 C12 1.1(5)
C9 C10 C11 C1 -179.1(4)
C2 C1 C11 C10 179.8(4)
C2 C1 C11 C12 -0.3(4)
C10 C11 C12 C3 179.8(3)
C1 C11 C12 C3 -0.1(4)
C10 C11 C12 C7 0.1(5)
C1 C11 C12 C7 -179.8(3)
C4 C3 C12 C11 -179.7(3)
C2 C3 C12 C11 0.5(4)
C4 C3 C12 C7 0.0(5)
C2 C3 C12 C7 -179.8(3)
C6 C7 C12 C11 179.4(3)
C8 C7 C12 C11 -1.3(5)
C6 C7 C12 C3 -0.3(5)
C8 C7 C12 C3 179.0(3)
